data_7240426
loop_
_publ_author_name
'Hulushe, Siya T.'
'Manyeruke, Meloddy H.'
'Louzada, Marcel'
'Rigin, Sergei'
'Hosten, Eric C.'
'Watkins, Gareth M.'

_publ_section_title
;
 Exploring intermolecular contacts in multi-substituted benzaldehyde
 derivatives: X-ray, Hirshfeld surface and lattice energy analyses
;
_journal_issue 29
_journal_name_full 'RSC Advances'
_journal_page_first 16861
_journal_page_last 16874
_journal_paper_doi 10.1039/C9RA10752E
_journal_volume 10
_journal_year 2020
_chemical_formula_moiety 'C14 H11 Cl O2'
_chemical_formula_sum 'C14 H11 Cl O2'
_chemical_formula_weight 246.68
_chemical_melting_point 342
_chemical_name_common 2-(benzyloxy)-5-chlorobenzaldehyde
_chemical_name_systematic 5-chloro-2-(phenylmethoxy)benzaldehyde
_space_group_crystal_system monoclinic
_space_group_IT_number 14
_space_group_name_Hall '-P 2yn'
_space_group_name_H-M_alt 'P 1 21/n 1'
_atom_sites_solution_hydrogens geom
_audit_creation_method SHELXL-2018/3
_audit_update_record
;
2020-02-22 deposited with the CCDC.	2020-04-02 downloaded from the CCDC.
;
_cell_angle_alpha 90
_cell_angle_beta 99.171(2)
_cell_angle_gamma 90
_cell_formula_units_Z 4
_cell_length_a 4.9219(2)
_cell_length_b 16.3089(6)
_cell_length_c 14.7245(5)
_cell_measurement_reflns_used 9688
_cell_measurement_temperature 200(2)
_cell_measurement_theta_max 28.31
_cell_measurement_theta_min 2.50
_cell_volume 1166.84(8)
_computing_cell_refinement 'APEX2 v2011.4-1 (Bruker AXS)'
_computing_data_collection 'Bruker Instrument Service v2011.4.0.0'
_computing_data_reduction 'SAINT V7.68A (Bruker AXS, 2009)'
_computing_molecular_graphics 'Ortep-3 for Windows (Farrugia, 2012)'
_computing_publication_material 'PLATON (Spek, 2009) and MERCURY (Macrae, 2008)'
_computing_structure_refinement 'SHELXL-2018/3 (Sheldrick, 2015) and ShelXle (H\"ubschle, 2011)'
_computing_structure_solution 'SHELXT-2018/2 (Sheldrick, 2015)'
_diffrn_ambient_temperature 200(2)
_diffrn_detector_area_resol_mean 8.3333
_diffrn_measured_fraction_theta_full 1.000
_diffrn_measured_fraction_theta_max 0.998
_diffrn_measurement_device_type 'Bruker APEX-II CCD'
_diffrn_measurement_method '\f and \w scans'
_diffrn_radiation_monochromator graphite
_diffrn_radiation_source 'sealed tube'
_diffrn_radiation_type MoK\a
_diffrn_radiation_wavelength 0.71073
_diffrn_reflns_av_R_equivalents 0.0234
_diffrn_reflns_av_unetI/netI 0.0183
_diffrn_reflns_Laue_measured_fraction_full 1.000
_diffrn_reflns_Laue_measured_fraction_max 0.998
_diffrn_reflns_limit_h_max 6
_diffrn_reflns_limit_h_min -6
_diffrn_reflns_limit_k_max 21
_diffrn_reflns_limit_k_min -19
_diffrn_reflns_limit_l_max 19
_diffrn_reflns_limit_l_min -17
_diffrn_reflns_number 24526
_diffrn_reflns_point_group_measured_fraction_full 1.000
_diffrn_reflns_point_group_measured_fraction_max 0.998
_diffrn_reflns_theta_full 25.242
_diffrn_reflns_theta_max 28.341
_diffrn_reflns_theta_min 1.877
_exptl_absorpt_coefficient_mu 0.312
_exptl_absorpt_correction_T_max 1.0000
_exptl_absorpt_correction_T_min 0.9274
_exptl_absorpt_correction_type numerical
_exptl_absorpt_process_details 'SADABS V2008/1 (Bruker AXS)'
_exptl_crystal_colour 'pale brown'
_exptl_crystal_density_diffrn 1.404
_exptl_crystal_density_method 'not measured'
_exptl_crystal_description blocks
_exptl_crystal_F_000 512
_exptl_crystal_recrystallization_method 'Re-crystallisation from solvent: Hexane'
_exptl_crystal_size_max 0.495
_exptl_crystal_size_mid 0.133
_exptl_crystal_size_min 0.100
_refine_diff_density_max 0.324
_refine_diff_density_min -0.186
_refine_diff_density_rms 0.040
_refine_ls_extinction_method none
_refine_ls_goodness_of_fit_ref 1.046
_refine_ls_hydrogen_treatment constr
_refine_ls_matrix_type full
_refine_ls_number_parameters 154
_refine_ls_number_reflns 2917
_refine_ls_number_restraints 0
_refine_ls_restrained_S_all 1.046
_refine_ls_R_factor_all 0.0457
_refine_ls_R_factor_gt 0.0337
_refine_ls_shift/su_max 0.000
_refine_ls_shift/su_mean 0.000
_refine_ls_structure_factor_coef Fsqd
_refine_ls_weighting_details 'w=1/[\s^2^(Fo^2^)+(0.0398P)^2^+0.3701P] where P=(Fo^2^+2Fc^2^)/3'
_refine_ls_weighting_scheme calc
_refine_ls_wR_factor_gt 0.0824
_refine_ls_wR_factor_ref 0.0880
_reflns_Friedel_coverage 0.000
_reflns_number_gt 2378
_reflns_number_total 2917
_reflns_threshold_expression 'I > 2\s(I)'
_cod_data_source_file c9ra10752e2.cif
_cod_data_source_block ia354
_cod_depositor_comments 'Adding full bibliography for 7240424--7240429.cif.'
_cod_original_sg_symbol_H-M 'P 21/n'
_cod_database_code 7240426
_shelx_shelxl_version_number 2018/3
_shelx_space_group_comment
;
The symmetry employed for this shelxl refinement is uniquely defined
by the following loop, which should always be used as a source of
symmetry information in preference to the above space-group names.
They are only intended as comments.
;
_shelx_estimated_absorpt_t_min 0.861
_shelx_estimated_absorpt_t_max 0.969

loop_
_space_group_symop_operation_xyz
'x, y, z'
'-x+1/2, y+1/2, -z+1/2'
'-x, -y, -z'
'x-1/2, -y-1/2, z-1/2'

loop_
_atom_site_label
_atom_site_type_symbol
_atom_site_fract_x
_atom_site_fract_y
_atom_site_fract_z
_atom_site_U_iso_or_equiv
_atom_site_adp_type
_atom_site_occupancy
_atom_site_site_symmetry_order
_atom_site_calc_flag
_atom_site_refinement_flags_posn
_atom_site_refinement_flags_adp
_atom_site_refinement_flags_occupancy
_atom_site_disorder_assembly
_atom_site_disorder_group
Cl1 Cl -0.28696(8) 0.07555(2) 0.50325(3) 0.04078(12) Uani 1 1 d . . . . .
O1 O 0.4157(2) 0.25123(7) 0.34328(7) 0.0459(3) Uani 1 1 d . . . . .
O2 O 0.4633(2) 0.35370(6) 0.59046(6) 0.0318(2) Uani 1 1 d . . . . .
C1 C 0.4281(3) 0.28108(9) 0.41874(10) 0.0344(3) Uani 1 1 d . . . . .
H1 H 0.552992 0.325073 0.434861 0.041 Uiso 1 1 calc R U . . .
C2 C 0.5155(3) 0.38663(8) 0.68162(9) 0.0287(3) Uani 1 1 d . . . . .
H2A H 0.582997 0.342818 0.726073 0.034 Uiso 1 1 calc R U . . .
H2B H 0.343461 0.409226 0.698365 0.034 Uiso 1 1 calc R U . . .
C11 C 0.2843(3) 0.28996(7) 0.57458(9) 0.0250(3) Uani 1 1 d . . . . .
C12 C 0.2604(3) 0.25321(8) 0.48758(9) 0.0260(3) Uani 1 1 d . . . . .
C13 C 0.0815(3) 0.18764(8) 0.46620(9) 0.0284(3) Uani 1 1 d . . . . .
H13 H 0.064100 0.162560 0.407319 0.034 Uiso 1 1 calc R U . . .
C14 C -0.0703(3) 0.15906(8) 0.53016(9) 0.0276(3) Uani 1 1 d . . . . .
C15 C -0.0496(3) 0.19529(8) 0.61609(9) 0.0286(3) Uani 1 1 d . . . . .
H15 H -0.156785 0.175297 0.659586 0.034 Uiso 1 1 calc R U . . .
C16 C 0.1275(3) 0.26064(8) 0.63837(9) 0.0277(3) Uani 1 1 d . . . . .
H16 H 0.142093 0.285547 0.697272 0.033 Uiso 1 1 calc R U . . .
C21 C 0.7279(3) 0.45322(8) 0.68514(9) 0.0266(3) Uani 1 1 d . . . . .
C22 C 0.7883(3) 0.49152(9) 0.60700(9) 0.0324(3) Uani 1 1 d . . . . .
H22 H 0.698484 0.474416 0.548135 0.039 Uiso 1 1 calc R U . . .
C23 C 0.9791(3) 0.55470(9) 0.61387(10) 0.0373(3) Uani 1 1 d . . . . .
H23 H 1.018768 0.580552 0.559676 0.045 Uiso 1 1 calc R U . . .
C24 C 1.1115(3) 0.58028(9) 0.69867(10) 0.0375(3) Uani 1 1 d . . . . .
H24 H 1.242228 0.623541 0.703233 0.045 Uiso 1 1 calc R U . . .
C25 C 1.0521(3) 0.54244(10) 0.77660(10) 0.0438(4) Uani 1 1 d . . . . .
H25 H 1.141575 0.559899 0.835381 0.053 Uiso 1 1 calc R U . . .
C26 C 0.8626(3) 0.47897(10) 0.77001(10) 0.0399(4) Uani 1 1 d . . . . .
H26 H 0.824769 0.452907 0.824332 0.048 Uiso 1 1 calc R U . . .

loop_
_atom_site_aniso_label
_atom_site_aniso_U_11
_atom_site_aniso_U_22
_atom_site_aniso_U_33
_atom_site_aniso_U_23
_atom_site_aniso_U_13
_atom_site_aniso_U_12
Cl1 0.0422(2) 0.03467(19) 0.0452(2) -0.00334(15) 0.00595(16) -0.01471(15)
O1 0.0569(7) 0.0555(7) 0.0289(5) -0.0104(5) 0.0181(5) -0.0130(6)
O2 0.0376(5) 0.0352(5) 0.0234(5) -0.0064(4) 0.0072(4) -0.0130(4)
C1 0.0367(7) 0.0380(7) 0.0307(7) -0.0049(6) 0.0122(6) -0.0074(6)
C2 0.0309(7) 0.0331(7) 0.0221(6) -0.0041(5) 0.0043(5) -0.0047(5)
C11 0.0242(6) 0.0254(6) 0.0250(6) -0.0003(5) 0.0027(5) -0.0004(5)
C12 0.0268(6) 0.0276(6) 0.0242(6) -0.0014(5) 0.0057(5) -0.0011(5)
C13 0.0302(7) 0.0294(6) 0.0255(6) -0.0041(5) 0.0038(5) 0.0000(5)
C14 0.0248(6) 0.0247(6) 0.0323(7) 0.0009(5) 0.0017(5) -0.0024(5)
C15 0.0276(6) 0.0313(7) 0.0280(6) 0.0036(5) 0.0073(5) -0.0006(5)
C16 0.0299(6) 0.0317(7) 0.0219(6) -0.0012(5) 0.0054(5) -0.0005(5)
C21 0.0265(6) 0.0277(6) 0.0256(6) -0.0033(5) 0.0039(5) 0.0002(5)
C22 0.0361(7) 0.0356(7) 0.0239(6) 0.0002(5) 0.0002(5) -0.0033(6)
C23 0.0443(8) 0.0353(7) 0.0328(7) 0.0058(6) 0.0077(6) -0.0054(6)
C24 0.0406(8) 0.0332(7) 0.0399(8) -0.0065(6) 0.0097(6) -0.0105(6)
C25 0.0499(9) 0.0526(9) 0.0290(7) -0.0122(7) 0.0060(6) -0.0212(8)
C26 0.0467(9) 0.0492(9) 0.0243(7) -0.0041(6) 0.0071(6) -0.0180(7)

loop_
_atom_type_symbol
_atom_type_description
_atom_type_scat_dispersion_real
_atom_type_scat_dispersion_imag
_atom_type_scat_source
C C 0.0033 0.0016 'International Tables Vol C Tables 4.2.6.8 and 6.1.1.4'
H H 0.0000 0.0000 'International Tables Vol C Tables 4.2.6.8 and 6.1.1.4'
O O 0.0106 0.0060 'International Tables Vol C Tables 4.2.6.8 and 6.1.1.4'
Cl Cl 0.1484 0.1585 'International Tables Vol C Tables 4.2.6.8 and 6.1.1.4'

loop_
_geom_angle_atom_site_label_1
_geom_angle_atom_site_label_2
_geom_angle_atom_site_label_3
_geom_angle
_geom_angle_site_symmetry_1
_geom_angle_site_symmetry_3
_geom_angle_publ_flag
C11 O2 C2 117.61(10) . . ?
O1 C1 C12 123.80(13) . . ?
O1 C1 H1 118.1 . . ?
C12 C1 H1 118.1 . . ?
O2 C2 C21 108.89(10) . . ?
O2 C2 H2A 109.9 . . ?
C21 C2 H2A 109.9 . . ?
O2 C2 H2B 109.9 . . ?
C21 C2 H2B 109.9 . . ?
H2A C2 H2B 108.3 . . ?
O2 C11 C16 124.11(11) . . ?
O2 C11 C12 116.24(11) . . ?
C16 C11 C12 119.65(11) . . ?
C13 C12 C11 119.60(11) . . ?
C13 C12 C1 118.99(11) . . ?
C11 C12 C1 121.38(12) . . ?
C14 C13 C12 120.02(12) . . ?
C14 C13 H13 120.0 . . ?
C12 C13 H13 120.0 . . ?
C13 C14 C15 120.83(12) . . ?
C13 C14 Cl1 119.41(10) . . ?
C15 C14 Cl1 119.75(10) . . ?
C16 C15 C14 119.83(12) . . ?
C16 C15 H15 120.1 . . ?
C14 C15 H15 120.1 . . ?
C15 C16 C11 120.07(12) . . ?
C15 C16 H16 120.0 . . ?
C11 C16 H16 120.0 . . ?
C22 C21 C26 118.62(12) . . ?
C22 C21 C2 122.59(11) . . ?
C26 C21 C2 118.76(12) . . ?
C21 C22 C23 120.52(13) . . ?
C21 C22 H22 119.7 . . ?
C23 C22 H22 119.7 . . ?
C24 C23 C22 120.53(13) . . ?
C24 C23 H23 119.7 . . ?
C22 C23 H23 119.7 . . ?
C25 C24 C23 119.19(13) . . ?
C25 C24 H24 120.4 . . ?
C23 C24 H24 120.4 . . ?
C24 C25 C26 120.46(14) . . ?
C24 C25 H25 119.8 . . ?
C26 C25 H25 119.8 . . ?
C21 C26 C25 120.67(13) . . ?
C21 C26 H26 119.7 . . ?
C25 C26 H26 119.7 . . ?

loop_
_geom_bond_atom_site_label_1
_geom_bond_atom_site_label_2
_geom_bond_distance
_geom_bond_site_symmetry_2
_geom_bond_publ_flag
Cl1 C14 1.7360(13) . ?
O1 C1 1.2056(17) . ?
O2 C11 1.3584(15) . ?
O2 C2 1.4305(15) . ?
C1 C12 1.4770(18) . ?
C1 H1 0.9500 . ?
C2 C21 1.5026(18) . ?
C2 H2A 0.9900 . ?
C2 H2B 0.9900 . ?
C11 C16 1.3923(17) . ?
C11 C12 1.4021(17) . ?
C12 C13 1.3893(18) . ?
C13 C14 1.3737(18) . ?
C13 H13 0.9500 . ?
C14 C15 1.3854(19) . ?
C15 C16 1.3826(18) . ?
C15 H15 0.9500 . ?
C16 H16 0.9500 . ?
C21 C22 1.3826(18) . ?
C21 C26 1.3832(19) . ?
C22 C23 1.387(2) . ?
C22 H22 0.9500 . ?
C23 C24 1.378(2) . ?
C23 H23 0.9500 . ?
C24 C25 1.375(2) . ?
C24 H24 0.9500 . ?
C25 C26 1.387(2) . ?
C25 H25 0.9500 . ?
C26 H26 0.9500 . ?

loop_
_geom_hbond_atom_site_label_D
_geom_hbond_atom_site_label_H
_geom_hbond_atom_site_label_A
_geom_hbond_distance_DH
_geom_hbond_distance_HA
_geom_hbond_distance_DA
_geom_hbond_angle_DHA
_geom_hbond_site_symmetry_A
_geom_hbond_publ_flag
C1 H1 O2 0.95 2.45 2.7724(16) 100 . yes
C22 H22 O2 0.95 2.42 2.7472(17) 100 . yes

loop_
_geom_torsion_atom_site_label_1
_geom_torsion_atom_site_label_2
_geom_torsion_atom_site_label_3
_geom_torsion_atom_site_label_4
_geom_torsion
_geom_torsion_site_symmetry_1
_geom_torsion_site_symmetry_2
_geom_torsion_site_symmetry_3
_geom_torsion_site_symmetry_4
_geom_torsion_publ_flag
C11 O2 C2 C21 177.23(11) . . . . ?
C2 O2 C11 C16 7.15(18) . . . . ?
C2 O2 C11 C12 -173.20(11) . . . . ?
O2 C11 C12 C13 180.00(11) . . . . ?
C16 C11 C12 C13 -0.34(19) . . . . ?
O2 C11 C12 C1 1.88(18) . . . . ?
C16 C11 C12 C1 -178.46(12) . . . . ?
O1 C1 C12 C13 1.6(2) . . . . ?
O1 C1 C12 C11 179.70(14) . . . . ?
C11 C12 C13 C14 -0.14(19) . . . . ?
C1 C12 C13 C14 178.03(12) . . . . ?
C12 C13 C14 C15 0.6(2) . . . . ?
C12 C13 C14 Cl1 -178.50(10) . . . . ?
C13 C14 C15 C16 -0.5(2) . . . . ?
Cl1 C14 C15 C16 178.55(10) . . . . ?
C14 C15 C16 C11 0.0(2) . . . . ?
O2 C11 C16 C15 -179.99(12) . . . . ?
C12 C11 C16 C15 0.38(19) . . . . ?
O2 C2 C21 C22 18.67(18) . . . . ?
O2 C2 C21 C26 -163.33(12) . . . . ?
C26 C21 C22 C23 -0.3(2) . . . . ?
C2 C21 C22 C23 177.69(13) . . . . ?
C21 C22 C23 C24 0.0(2) . . . . ?
C22 C23 C24 C25 -0.1(2) . . . . ?
C23 C24 C25 C26 0.4(3) . . . . ?
C22 C21 C26 C25 0.6(2) . . . . ?
C2 C21 C26 C25 -177.44(15) . . . . ?
C24 C25 C26 C21 -0.7(3) . . . . ?
